data_2209632
loop_
_publ_author_name
'Zhen Yang'
'Ming-Jie Zhang'
'Jie Zhu'

_publ_section_title
;
 7-(<i>p</i>-Tolylsulfonyl)-7-azabicyclo[4.1.0]heptane
;
_journal_coeditor_code RN2007
_journal_issue 7
_journal_name_full 'Acta Crystallographica Section E'
_journal_page_first o3133
_journal_page_last o3134
_journal_paper_doi 10.1107/S1600536806024512
_journal_volume 62
_journal_year 2006
_chemical_formula_iupac 'C13 H17 N O2 S'
_chemical_formula_moiety 'C13 H17 N O2 S'
_chemical_formula_sum 'C13 H17 N O2 S'
_chemical_formula_weight 251.34
_chemical_melting_point 328
_chemical_name_systematic
;
7-(p-Tolylsulfonyl)-7-azabicyclo[4.1.0]heptane
;
_space_group_IT_number 14
_symmetry_cell_setting monoclinic
_symmetry_space_group_name_Hall '-P 2ybc'
_symmetry_space_group_name_H-M 'P 1 21/c 1'
_atom_sites_solution_hydrogens geom
_atom_sites_solution_primary direct
_atom_sites_solution_secondary difmap
_cell_angle_alpha 90.00
_cell_angle_beta 93.266(7)
_cell_angle_gamma 90.00
_cell_formula_units_Z 4
_cell_length_a 8.1431(10)
_cell_length_b 15.0711(16)
_cell_length_c 10.8067(11)
_cell_measurement_reflns_used 3158
_cell_measurement_temperature 294(2)
_cell_measurement_theta_max 27.8
_cell_measurement_theta_min 2.3
_cell_volume 1324.1(3)
_computing_cell_refinement CrystalClear
_computing_data_collection 'CrystalClear (Rigaku, 2005)'
_computing_data_reduction CrystalClear
_computing_molecular_graphics 'CrystalStructure (Rigaku/MSC, 2004)'
_computing_publication_material CrystalStructure
_computing_structure_refinement 'SHELXL97 (Sheldrick, 1997)'
_computing_structure_solution 'SIR2002 (Burla <i>et al.</i>,  2003)'
_diffrn_ambient_temperature 294(2)
_diffrn_detector_area_resol_mean 7.31
_diffrn_measured_fraction_theta_full 0.998
_diffrn_measured_fraction_theta_max 0.998
_diffrn_measurement_device_type 'Rigaku Saturn'
_diffrn_measurement_method \w
_diffrn_radiation_monochromator confocal
_diffrn_radiation_source 'rotating anode'
_diffrn_radiation_type MoK\a
_diffrn_radiation_wavelength 0.71070
_diffrn_reflns_av_R_equivalents 0.0454
_diffrn_reflns_av_sigmaI/netI 0.0439
_diffrn_reflns_limit_h_max 10
_diffrn_reflns_limit_h_min -10
_diffrn_reflns_limit_k_max 19
_diffrn_reflns_limit_k_min -13
_diffrn_reflns_limit_l_max 14
_diffrn_reflns_limit_l_min -13
_diffrn_reflns_number 11462
_diffrn_reflns_theta_full 27.86
_diffrn_reflns_theta_max 27.86
_diffrn_reflns_theta_min 2.32
_diffrn_standards_decay_% 0
_diffrn_standards_interval_count 0
_diffrn_standards_interval_time 0
_diffrn_standards_number 0
_exptl_absorpt_coefficient_mu 0.235
_exptl_absorpt_correction_T_max 0.982
_exptl_absorpt_correction_T_min 0.959
_exptl_absorpt_correction_type multi-scan
_exptl_absorpt_process_details '(Jacobson, 1998)'
_exptl_crystal_colour colorless
_exptl_crystal_density_diffrn 1.261
_exptl_crystal_density_method 'not measured'
_exptl_crystal_description block
_exptl_crystal_F_000 536
_exptl_crystal_size_max 0.14
_exptl_crystal_size_mid 0.12
_exptl_crystal_size_min 0.10
_refine_diff_density_max 0.197
_refine_diff_density_min -0.295
_refine_ls_extinction_method none
_refine_ls_goodness_of_fit_ref 1.106
_refine_ls_hydrogen_treatment mixed
_refine_ls_matrix_type full
_refine_ls_number_parameters 200
_refine_ls_number_reflns 3151
_refine_ls_number_restraints 114
_refine_ls_restrained_S_all 1.148
_refine_ls_R_factor_all 0.0916
_refine_ls_R_factor_gt 0.0573
_refine_ls_shift/su_max 0.000
_refine_ls_shift/su_mean 0.000
_refine_ls_structure_factor_coef Fsqd
_refine_ls_weighting_details 'calc w=1/[\s^2^(Fo^2^)+(0.0632P)^2^+0.1615P] where P=(Fo^2^+2Fc^2^)/3'
_refine_ls_weighting_scheme calc
_refine_ls_wR_factor_gt 0.1297
_refine_ls_wR_factor_ref 0.1468
_reflns_number_gt 2095
_reflns_number_total 3151
_reflns_threshold_expression I>2\s(I)
_cod_data_source_file rn2007.cif
_cod_data_source_block I
_cod_original_sg_symbol_H-M 'P 21/c'
_cod_database_code 2209632
_cod_database_fobs_code 2209632

loop_
_symmetry_equiv_pos_as_xyz
'x, y, z'
'-x, y+1/2, -z+1/2'
'-x, -y, -z'
'x, -y-1/2, z-1/2'

loop_
_atom_site_type_symbol
_atom_site_label
_atom_site_fract_x
_atom_site_fract_y
_atom_site_fract_z
_atom_site_U_iso_or_equiv
_atom_site_adp_type
_atom_site_calc_flag
_atom_site_refinement_flags
_atom_site_occupancy
_atom_site_disorder_assembly
_atom_site_disorder_group
S S1 1.02159(8) 0.33388(4) 0.55480(6) 0.0527(2) Uani d . 1 . .
O O1 0.9921(3) 0.36373(12) 0.67707(16) 0.0755(6) Uani d . 1 . .
O O2 1.1410(2) 0.38028(11) 0.48718(18) 0.0695(5) Uani d . 1 . .
N N1 0.8522(2) 0.33280(12) 0.46278(18) 0.0504(5) Uani d . 1 A .
C C1 0.7470(3) 0.41385(18) 0.4687(3) 0.0615(7) Uani d D 1 . .
C C2 0.6916(3) 0.33027(17) 0.5208(3) 0.0645(7) Uani d D 1 A .
C C3 0.5490(10) 0.2791(5) 0.4671(6) 0.073(2) Uani d PDU 0.570(8) A 1
H H3A 0.4482 0.2993 0.5016 0.088 Uiso calc PR 0.570(8) A 1
H H3B 0.5628 0.2165 0.4854 0.088 Uiso calc PR 0.570(8) A 1
C C4 0.5415(9) 0.2946(4) 0.3252(6) 0.0866(18) Uani d PDU 0.570(8) A 1
H H4A 0.6411 0.2729 0.2905 0.104 Uiso calc PR 0.570(8) A 1
H H4B 0.4484 0.2632 0.2860 0.104 Uiso calc PR 0.570(8) A 1
C C5 0.5234(8) 0.3951(4) 0.3026(7) 0.0897(18) Uani d PDU 0.570(8) A 1
H H5A 0.4993 0.4058 0.2150 0.108 Uiso calc PR 0.570(8) A 1
H H5B 0.4319 0.4174 0.3472 0.108 Uiso calc PR 0.570(8) A 1
C C6 0.6772(18) 0.4444(7) 0.3444(10) 0.080(2) Uani d PDU 0.570(8) A 1
H H6A 0.7591 0.4363 0.2837 0.096 Uiso calc PR 0.570(8) A 1
H H6B 0.6527 0.5073 0.3486 0.096 Uiso calc PR 0.570(8) A 1
C C3' 0.5803(14) 0.2717(7) 0.4346(9) 0.084(3) Uani d PDU 0.430(8) A 2
H H3'A 0.6477 0.2267 0.3982 0.101 Uiso calc PR 0.430(8) A 2
H H3'B 0.5016 0.2416 0.4840 0.101 Uiso calc PR 0.430(8) A 2
C C4' 0.4873(10) 0.3217(7) 0.3314(8) 0.085(2) Uani d PDU 0.430(8) A 2
H H4'A 0.4339 0.2796 0.2743 0.101 Uiso calc PR 0.430(8) A 2
H H4'B 0.4026 0.3577 0.3660 0.101 Uiso calc PR 0.430(8) A 2
C C5' 0.6002(11) 0.3804(5) 0.2619(6) 0.0812(19) Uani d PDU 0.430(8) A 2
H H5'A 0.5389 0.4082 0.1928 0.097 Uiso calc PR 0.430(8) A 2
H H5'B 0.6871 0.3449 0.2292 0.097 Uiso calc PR 0.430(8) A 2
C C6' 0.675(3) 0.4515(9) 0.3482(13) 0.082(3) Uani d PDU 0.430(8) A 2
H H6'A 0.7608 0.4824 0.3066 0.098 Uiso calc PR 0.430(8) A 2
H H6'B 0.5909 0.4945 0.3657 0.098 Uiso calc PR 0.430(8) A 2
C C7 1.0756(3) 0.22109(14) 0.5615(2) 0.0453(5) Uani d . 1 . .
C C8 1.1528(3) 0.18343(16) 0.4633(2) 0.0530(6) Uani d . 1 . .
H H8 1.1693 0.2166 0.3925 0.064 Uiso calc R 1 . .
C C9 1.2045(3) 0.09741(17) 0.4712(2) 0.0578(6) Uani d . 1 . .
H H9 1.2563 0.0725 0.4050 0.069 Uiso calc R 1 . .
C C10 1.1818(3) 0.04576(15) 0.5759(2) 0.0522(6) Uani d . 1 . .
C C11 1.1014(3) 0.08405(17) 0.6713(2) 0.0569(6) Uani d . 1 . .
H H11 1.0828 0.0505 0.7413 0.068 Uiso calc R 1 . .
C C12 1.0481(3) 0.17066(16) 0.6656(2) 0.0520(6) Uani d . 1 . .
H H12 0.9940 0.1951 0.7310 0.062 Uiso calc R 1 . .
C C13 1.2440(4) -0.04796(17) 0.5839(3) 0.0751(8) Uani d . 1 . .
H H13A 1.2205 -0.0773 0.5060 0.113 Uiso calc R 1 . .
H H13B 1.1907 -0.0789 0.6480 0.113 Uiso calc R 1 . .
H H13C 1.3607 -0.0476 0.6026 0.113 Uiso calc R 1 . .
H H2 0.708(4) 0.3296(18) 0.610(3) 0.084(10) Uiso d . 1 . .
H H1 0.791(4) 0.459(2) 0.535(3) 0.104(11) Uiso d . 1 . .

loop_
_atom_site_aniso_label
_atom_site_aniso_U_11
_atom_site_aniso_U_22
_atom_site_aniso_U_33
_atom_site_aniso_U_12
_atom_site_aniso_U_13
_atom_site_aniso_U_23
S1 0.0562(4) 0.0480(4) 0.0529(4) -0.0030(3) -0.0061(3) -0.0042(3)
O1 0.0997(15) 0.0697(12) 0.0555(11) 0.0112(11) -0.0099(10) -0.0183(9)
O2 0.0594(11) 0.0546(11) 0.0944(14) -0.0129(9) 0.0019(10) 0.0116(9)
N1 0.0465(11) 0.0514(12) 0.0526(12) 0.0042(9) -0.0024(9) -0.0030(9)
C1 0.0635(17) 0.0501(15) 0.0708(18) 0.0057(13) 0.0026(14) 0.0032(13)
C2 0.0531(15) 0.0645(18) 0.076(2) 0.0012(13) 0.0086(15) 0.0133(15)
C3 0.045(3) 0.072(3) 0.103(4) -0.004(3) 0.008(3) 0.005(3)
C4 0.059(3) 0.104(4) 0.096(3) -0.007(3) -0.001(3) -0.032(3)
C5 0.062(3) 0.112(4) 0.093(4) 0.011(3) -0.014(3) 0.017(3)
C6 0.073(4) 0.074(4) 0.092(4) 0.009(4) -0.009(4) 0.028(4)
C3' 0.042(4) 0.086(4) 0.124(6) -0.007(4) 0.004(4) 0.020(4)
C4' 0.056(4) 0.094(4) 0.104(4) 0.000(3) 0.004(3) -0.009(4)
C5' 0.058(4) 0.101(4) 0.084(4) 0.010(3) -0.008(3) 0.009(3)
C6' 0.073(5) 0.078(5) 0.093(5) 0.007(4) -0.013(4) 0.024(4)
C7 0.0443(12) 0.0479(13) 0.0428(12) -0.0064(10) -0.0047(10) -0.0017(10)
C8 0.0578(15) 0.0535(14) 0.0480(13) -0.0034(11) 0.0047(11) 0.0038(11)
C9 0.0562(15) 0.0576(15) 0.0601(16) -0.0007(12) 0.0076(12) -0.0079(12)
C10 0.0442(13) 0.0488(14) 0.0621(15) -0.0062(11) -0.0094(11) 0.0010(11)
C11 0.0581(15) 0.0574(15) 0.0543(15) -0.0050(12) -0.0046(12) 0.0113(12)
C12 0.0535(14) 0.0609(15) 0.0415(12) -0.0037(11) 0.0013(11) -0.0027(11)
C13 0.0694(18) 0.0545(16) 0.100(2) 0.0030(13) -0.0083(16) 0.0023(15)

loop_
_atom_type_symbol
_atom_type_description
_atom_type_scat_dispersion_real
_atom_type_scat_dispersion_imag
_atom_type_scat_source
C C 0.0033 0.0016
; International Tables
Vol. C, Tables 4.2.6.8 and 6.1.1.4
;
H H 0.0000 0.0000
; International Tables
Vol. C, Tables 4.2.6.8 and 6.1.1.4
;
N N 0.0061 0.0033
; International Tables
Vol. C, Tables 4.2.6.8 and 6.1.1.4
;
O O 0.0106 0.0060
; International Tables
Vol. C, Tables 4.2.6.8 and 6.1.1.4
;
S S 0.1246 0.1234
; International Tables
Vol. C, Tables 4.2.6.8 and 6.1.1.4
;

loop_
_geom_angle_atom_site_label_1
_geom_angle_atom_site_label_2
_geom_angle_atom_site_label_3
_geom_angle
_geom_angle_publ_flag
O1 S1 O2 118.23(12) yes
O1 S1 N1 112.38(12) ?
O2 S1 N1 105.38(11) ?
O1 S1 C7 108.73(11) ?
O2 S1 C7 108.57(11) ?
N1 S1 C7 102.33(10) ?
C2 N1 C1 58.78(16) ?
C2 N1 S1 118.14(17) ?
C1 N1 S1 115.24(16) ?
C2 C1 N1 60.17(16) ?
C2 C1 C6 120.0(4) ?
N1 C1 C6 113.7(7) ?
C2 C1 C6' 123.0(4) ?
N1 C1 C6' 117.8(9) ?
C6 C1 C6' 4.4(12) ?
C2 C1 H1 114.0(18) ?
N1 C1 H1 113.0(18) ?
C6 C1 H1 120.7(19) ?
C6' C1 H1 116.6(19) ?
C1 C2 N1 61.04(16) ?
C1 C2 C3 123.3(3) ?
N1 C2 C3 122.5(4) ?
C1 C2 C3' 116.4(4) ?
N1 C2 C3' 105.2(5) ?
C3 C2 C3' 17.3(7) ?
C1 C2 H2 111.4(17) ?
N1 C2 H2 110.3(19) ?
C3 C2 H2 116.5(18) ?
C3' C2 H2 129.9(18) ?
C2 C3 C4 107.1(5) ?
C2 C3 H3A 110.3 ?
C4 C3 H3A 110.3 ?
C2 C3 H3B 110.3 ?
C4 C3 H3B 110.3 ?
H3A C3 H3B 108.5 ?
C5 C4 C3 107.6(6) ?
C5 C4 H4A 110.2 ?
C3 C4 H4A 110.2 ?
C5 C4 H4B 110.2 ?
C3 C4 H4B 110.2 ?
H4A C4 H4B 108.5 ?
C6 C5 C4 111.6(6) ?
C6 C5 H5A 109.3 ?
C4 C5 H5A 109.3 ?
C6 C5 H5B 109.3 ?
C4 C5 H5B 109.3 ?
H5A C5 H5B 108.0 ?
C1 C6 C5 112.6(6) ?
C1 C6 H6A 109.1 ?
C5 C6 H6A 109.1 ?
C1 C6 H6B 109.1 ?
C5 C6 H6B 109.1 ?
H6A C6 H6B 107.8 ?
C4' C3' C2 114.4(7) ?
C4' C3' H3'A 108.7 ?
C2 C3' H3'A 108.7 ?
C4' C3' H3'B 108.7 ?
C2 C3' H3'B 108.7 ?
H3'A C3' H3'B 107.6 ?
C5' C4' C3' 111.4(7) ?
C5' C4' H4'A 109.3 ?
C3' C4' H4'A 109.3 ?
C5' C4' H4'B 109.3 ?
C3' C4' H4'B 109.3 ?
H4'A C4' H4'B 108.0 ?
C4' C5' C6' 110.0(8) ?
C4' C5' H5'A 109.7 ?
C6' C5' H5'A 109.7 ?
C4' C5' H5'B 109.7 ?
C6' C5' H5'B 109.7 ?
H5'A C5' H5'B 108.2 ?
C1 C6' C5' 112.6(7) ?
C1 C6' H6'A 109.1 ?
C5' C6' H6'A 109.1 ?
C1 C6' H6'B 109.1 ?
C5' C6' H6'B 109.1 ?
H6'A C6' H6'B 107.8 ?
C12 C7 C8 119.9(2) ?
C12 C7 S1 120.86(18) ?
C8 C7 S1 119.21(17) ?
C9 C8 C7 119.5(2) ?
C9 C8 H8 120.2 ?
C7 C8 H8 120.2 ?
C8 C9 C10 121.8(2) ?
C8 C9 H9 119.1 ?
C10 C9 H9 119.1 ?
C11 C10 C9 117.6(2) ?
C11 C10 C13 121.6(2) ?
C9 C10 C13 120.8(2) ?
C12 C11 C10 121.7(2) ?
C12 C11 H11 119.1 ?
C10 C11 H11 119.1 ?
C11 C12 C7 119.4(2) ?
C11 C12 H12 120.3 ?
C7 C12 H12 120.3 ?
C10 C13 H13A 109.5 ?
C10 C13 H13B 109.5 ?
H13A C13 H13B 109.5 ?
C10 C13 H13C 109.5 ?
H13A C13 H13C 109.5 ?
H13B C13 H13C 109.5 ?

loop_
_geom_bond_atom_site_label_1
_geom_bond_atom_site_label_2
_geom_bond_distance
_geom_bond_publ_flag
S1 O1 1.4290(18) yes
S1 O2 1.4315(18) yes
S1 N1 1.654(2) yes
S1 C7 1.756(2) yes
N1 C2 1.483(3) yes
N1 C1 1.495(3) yes
C1 C2 1.462(4) ?
C1 C6 1.500(7) ?
C1 C6' 1.508(9) ?
C1 H1 1.04(3) ?
C2 C3 1.484(7) ?
C2 C3' 1.540(9) ?
C2 H2 0.97(3) ?
C3 C4 1.548(7) ?
C3 H3A 0.9700 ?
C3 H3B 0.9700 ?
C4 C5 1.541(7) ?
C4 H4A 0.9700 ?
C4 H4B 0.9700 ?
C5 C6 1.503(8) ?
C5 H5A 0.9700 ?
C5 H5B 0.9700 ?
C6 H6A 0.9700 ?
C6 H6B 0.9700 ?
C3' C4' 1.513(8) ?
C3' H3'A 0.9700 ?
C3' H3'B 0.9700 ?
C4' C5' 1.507(8) ?
C4' H4'A 0.9700 ?
C4' H4'B 0.9700 ?
C5' C6' 1.525(9) ?
C5' H5'A 0.9700 ?
C5' H5'B 0.9700 ?
C6' H6'A 0.9700 ?
C6' H6'B 0.9700 ?
C7 C12 1.386(3) ?
C7 C8 1.386(3) ?
C8 C9 1.364(3) ?
C8 H8 0.9300 ?
C9 C10 1.395(3) ?
C9 H9 0.9300 ?
C10 C11 1.378(3) ?
C10 C13 1.501(3) ?
C11 C12 1.376(3) ?
C11 H11 0.9300 ?
C12 H12 0.9300 ?
C13 H13A 0.9600 ?
C13 H13B 0.9600 ?
C13 H13C 0.9600 ?

loop_
_geom_torsion_atom_site_label_1
_geom_torsion_atom_site_label_2
_geom_torsion_atom_site_label_3
_geom_torsion_atom_site_label_4
_geom_torsion
O1 S1 N1 C2 -21.0(2)
O2 S1 N1 C2 -151.10(17)
C7 S1 N1 C2 95.43(18)
O1 S1 N1 C1 45.5(2)
O2 S1 N1 C1 -84.53(18)
C7 S1 N1 C1 162.00(17)
S1 N1 C1 C2 -108.9(2)
C2 N1 C1 C6 -112.2(5)
S1 N1 C1 C6 138.9(5)
C2 N1 C1 C6' -114.0(7)
S1 N1 C1 C6' 137.1(6)
C6 C1 C2 N1 101.7(9)
C6' C1 C2 N1 105.6(12)
N1 C1 C2 C3 -111.8(5)
C6 C1 C2 C3 -10.1(10)
C6' C1 C2 C3 -6.2(13)
N1 C1 C2 C3' -93.4(6)
C6 C1 C2 C3' 8.4(11)
C6' C1 C2 C3' 12.2(13)
S1 N1 C2 C1 103.96(19)
C1 N1 C2 C3 113.1(4)
S1 N1 C2 C3 -143.0(4)
C1 N1 C2 C3' 112.1(4)
S1 N1 C2 C3' -143.9(4)
C1 C2 C3 C4 32.0(8)
N1 C2 C3 C4 -42.4(8)
C3' C2 C3 C4 -39.5(17)
C2 C3 C4 C5 -58.7(9)
C3 C4 C5 C6 68.8(12)
C2 C1 C6 C5 15.1(15)
N1 C1 C6 C5 83.1(12)
C6' C1 C6 C5 -118(18)
C4 C5 C6 C1 -44.4(15)
C1 C2 C3' C4' -24.1(12)
N1 C2 C3' C4' -89.0(10)
C3 C2 C3' C4' 94(2)
C2 C3' C4' C5' 50.3(14)
C3' C4' C5' C6' -63.4(14)
C2 C1 C6' C5' -25(2)
N1 C1 C6' C5' 45.8(17)
C6 C1 C6' C5' 24(16)
C4' C5' C6' C1 49.3(18)
O1 S1 C7 C12 14.9(2)
O2 S1 C7 C12 144.8(2)
N1 S1 C7 C12 -104.2(2)
O1 S1 C7 C8 -162.4(2)
O2 S1 C7 C8 -32.5(2)
N1 S1 C7 C8 78.5(2)
C12 C7 C8 C9 -1.5(4)
S1 C7 C8 C9 175.85(19)
C7 C8 C9 C10 0.0(4)
C8 C9 C10 C11 1.4(4)
C8 C9 C10 C13 -178.3(2)
C9 C10 C11 C12 -1.4(4)
C13 C10 C11 C12 178.3(2)
C10 C11 C12 C7 0.0(4)
C8 C7 C12 C11 1.5(4)
S1 C7 C12 C11 -175.79(18)
